data_4101004
_journal_name_full 'Journal of the American Chemical Society'
_journal_paper_doi 10.1021/ja052707x
_journal_year 2006
_chemical_formula_sum 'C37.2 H53 Fe N2 O2.2'
_chemical_formula_weight 619.27
_space_group_IT_number 2
_symmetry_cell_setting triclinic
_symmetry_space_group_name_Hall '-P 1'
_symmetry_space_group_name_H-M 'P -1'
_cell_angle_alpha 97.662(2)
_cell_angle_beta 97.704(2)
_cell_angle_gamma 112.120(2)
_cell_formula_units_Z 2
_cell_length_a 9.6385(11)
_cell_length_b 12.4655(15)
_cell_length_c 16.2437(19)
_cell_measurement_temperature 193(2)
_cell_volume 1755.4(4)
_diffrn_ambient_temperature 193(2)
_exptl_crystal_density_diffrn 1.172
_cod_original_formula_sum 'C37.20 H53 Fe N2 O2.20'
_cod_database_code 4101004

loop_
_symmetry_equiv_pos_as_xyz
'x, y, z'
'-x, -y, -z'

loop_
_atom_site_label
_atom_site_type_symbol
_atom_site_fract_x
_atom_site_fract_y
_atom_site_fract_z
_atom_site_U_iso_or_equiv
_atom_site_adp_type
_atom_site_occupancy
_atom_site_symmetry_multiplicity
_atom_site_calc_flag
_atom_site_refinement_flags
_atom_site_disorder_assembly
_atom_site_disorder_group
N11 N 0.3388(2) -0.02974(16) 0.21772(13) 0.0285(5) Uani 1 1 d . . .
N21 N 0.4105(2) 0.21939(16) 0.26168(13) 0.0281(5) Uani 1 1 d . . .
C11 C 0.5739(3) -0.0764(2) 0.26846(18) 0.0387(7) Uani 1 1 d . . .
C21 C 0.4875(3) 0.0051(2) 0.25037(17) 0.0320(6) Uani 1 1 d . A .
C31 C 0.5841(3) 0.1252(2) 0.27331(17) 0.0358(6) Uani 1 1 d . . .
H31A H 0.6877 0.1404 0.2834 0.043 Uiso 1 1 calc R A .
C41 C 0.5530(3) 0.2271(2) 0.28389(16) 0.0317(6) Uani 1 1 d . A .
C51 C 0.7024(3) 0.3425(2) 0.32082(18) 0.0382(7) Uani 1 1 d . . .
C61 C 0.6935(3) -0.0584(3) 0.2117(2) 0.0589(9) Uani 1 1 d . A .
H61A H 0.7478 -0.1075 0.2219 0.088 Uiso 1 1 calc R . .
H61B H 0.7642 0.0229 0.2245 0.088 Uiso 1 1 calc R . .
H61C H 0.6429 -0.0794 0.1532 0.088 Uiso 1 1 calc R . .
C71 C 0.6559(4) -0.0377(3) 0.3627(2) 0.0586(9) Uani 1 1 d . A .
H71A H 0.7071 -0.0881 0.3755 0.088 Uiso 1 1 calc R . .
H71B H 0.5821 -0.0437 0.3980 0.088 Uiso 1 1 calc R . .
H71C H 0.7293 0.0426 0.3730 0.088 Uiso 1 1 calc R . .
C81 C 0.4819(3) -0.2113(2) 0.2549(2) 0.0479(8) Uani 1 1 d . A .
H81A H 0.5496 -0.2483 0.2713 0.072 Uiso 1 1 calc R . .
H81B H 0.4341 -0.2422 0.1962 0.072 Uiso 1 1 calc R . .
H81C H 0.4049 -0.2271 0.2888 0.072 Uiso 1 1 calc R . .
C91 C 0.7988(3) 0.3620(2) 0.2516(2) 0.0542(9) Uani 1 1 d . A .
H91A H 0.8945 0.4285 0.2735 0.081 Uiso 1 1 calc R . .
H91B H 0.7446 0.3771 0.2035 0.081 Uiso 1 1 calc R . .
H91C H 0.8174 0.2927 0.2347 0.081 Uiso 1 1 calc R . .
C101 C 0.7949(4) 0.3252(3) 0.3993(2) 0.0692(10) Uani 1 1 d . A .
H10A H 0.8771 0.3992 0.4266 0.104 Uiso 1 1 calc R . .
H10B H 0.8359 0.2685 0.3820 0.104 Uiso 1 1 calc R . .
H10C H 0.7293 0.2971 0.4382 0.104 Uiso 1 1 calc R . .
C111 C 0.6854(3) 0.4595(2) 0.34923(19) 0.0461(8) Uani 1 1 d . A .
H11A H 0.7847 0.5220 0.3707 0.069 Uiso 1 1 calc R . .
H11B H 0.6264 0.4512 0.3930 0.069 Uiso 1 1 calc R . .
H11C H 0.6344 0.4780 0.3017 0.069 Uiso 1 1 calc R . .
C12 C 0.2361(3) -0.1537(2) 0.19136(17) 0.0324(6) Uani 1 1 d . A .
C22 C 0.1421(3) -0.2074(2) 0.24640(17) 0.0363(6) Uani 1 1 d . . .
C32 C 0.0351(4) -0.3225(3) 0.2170(2) 0.0563(9) Uani 1 1 d . A .
H32A H -0.0272 -0.3600 0.2525 0.068 Uiso 1 1 calc R . .
C42 C 0.0192(4) -0.3826(3) 0.1365(3) 0.0783(12) Uani 1 1 d . . .
H42A H -0.0528 -0.4599 0.1181 0.094 Uiso 1 1 calc R A .
C52 C 0.1097(4) -0.3281(3) 0.0835(2) 0.0724(11) Uani 1 1 d . A .
H52A H 0.0971 -0.3692 0.0289 0.087 Uiso 1 1 calc R . .
C62 C 0.2200(3) -0.2130(2) 0.10881(18) 0.0452(7) Uani 1 1 d . . .
C72 C 0.1540(3) -0.1434(2) 0.33499(19) 0.0469(8) Uani 1 1 d . A .
H72A H 0.2350 -0.0639 0.3444 0.056 Uiso 1 1 calc R . .
C82 C 0.1942(5) -0.2054(4) 0.4042(2) 0.0909(13) Uani 1 1 d . . .
H82A H 0.2882 -0.2133 0.3993 0.136 Uiso 1 1 calc R A .
H82B H 0.1138 -0.2823 0.3976 0.136 Uiso 1 1 calc R . .
H82C H 0.2057 -0.1594 0.4589 0.136 Uiso 1 1 calc R . .
C92 C 0.0070(5) -0.1311(4) 0.3458(3) 0.0985(15) Uani 1 1 d . . .
H92A H -0.0163 -0.0864 0.3063 0.148 Uiso 1 1 calc R A .
H92B H 0.0185 -0.0909 0.4026 0.148 Uiso 1 1 calc R . .
H92C H -0.0747 -0.2081 0.3353 0.148 Uiso 1 1 calc R . .
C102 C 0.3175(4) -0.1561(3) 0.0475(2) 0.0605(9) Uani 1 1 d . A .
H10D H 0.4027 -0.0845 0.0805 0.073 Uiso 1 1 calc R . .
C112 C 0.3869(6) -0.2366(4) 0.0044(3) 0.1123(17) Uani 1 1 d . . .
H11D H 0.4442 -0.2586 0.0470 0.168 Uiso 1 1 calc R A .
H11E H 0.4534 -0.1948 -0.0302 0.168 Uiso 1 1 calc R . .
H11F H 0.3063 -0.3064 -0.0304 0.168 Uiso 1 1 calc R . .
C122 C 0.2296(6) -0.1186(6) -0.0192(3) 0.146(2) Uani 1 1 d . . .
H12A H 0.2011 -0.0587 0.0077 0.218 Uiso 1 1 calc R A .
H12B H 0.1392 -0.1857 -0.0489 0.218 Uiso 1 1 calc R . .
H12C H 0.2927 -0.0877 -0.0586 0.218 Uiso 1 1 calc R . .
C13 C 0.3686(3) 0.3186(2) 0.28388(16) 0.0301(6) Uani 1 1 d . A .
C23 C 0.3151(3) 0.3301(2) 0.35904(17) 0.0372(6) Uani 1 1 d . . .
C33 C 0.2606(3) 0.4172(2) 0.3759(2) 0.0488(8) Uani 1 1 d . A .
H33A H 0.2263 0.4269 0.4261 0.059 Uiso 1 1 calc R . .
C43 C 0.2564(3) 0.4900(2) 0.3193(2) 0.0511(8) Uani 1 1 d . . .
H43A H 0.2199 0.5484 0.3317 0.061 Uiso 1 1 calc R A .
C53 C 0.3059(3) 0.4763(2) 0.2449(2) 0.0454(7) Uani 1 1 d . A .
H53A H 0.3006 0.5249 0.2069 0.054 Uiso 1 1 calc R . .
C63 C 0.3642(3) 0.3911(2) 0.22457(17) 0.0334(6) Uani 1 1 d . . .
C73 C 0.3082(4) 0.2456(2) 0.42061(18) 0.0483(8) Uani 1 1 d . A .
H73A H 0.3343 0.1825 0.3938 0.058 Uiso 1 1 calc R . .
C83 C 0.4232(5) 0.3079(3) 0.5035(2) 0.0884(13) Uani 1 1 d . . .
H83A H 0.5246 0.3382 0.4921 0.133 Uiso 1 1 calc R A .
H83B H 0.4155 0.2528 0.5404 0.133 Uiso 1 1 calc R . .
H83C H 0.4019 0.3719 0.5301 0.133 Uiso 1 1 calc R . .
C93 C 0.1497(5) 0.1889(4) 0.4394(3) 0.0988(15) Uani 1 1 d . . .
H93A H 0.0767 0.1512 0.3871 0.148 Uiso 1 1 calc R A .
H93B H 0.1245 0.2484 0.4696 0.148 Uiso 1 1 calc R . .
H93C H 0.1476 0.1311 0.4733 0.148 Uiso 1 1 calc R . .
C103 C 0.4153(3) 0.3786(2) 0.14116(17) 0.0428(7) Uani 1 1 d . A .
H10E H 0.4661 0.3237 0.1420 0.051 Uiso 1 1 calc R . .
C113 C 0.2791(4) 0.3261(4) 0.0662(2) 0.0822(12) Uani 1 1 d . . .
H11G H 0.2129 0.2486 0.0716 0.123 Uiso 1 1 calc R A .
H11H H 0.3154 0.3207 0.0142 0.123 Uiso 1 1 calc R . .
H11I H 0.2237 0.3759 0.0657 0.123 Uiso 1 1 calc R . .
C123 C 0.5300(4) 0.4957(3) 0.1267(2) 0.0622(9) Uani 1 1 d . . .
H12D H 0.6139 0.5304 0.1744 0.093 Uiso 1 1 calc R A .
H12E H 0.4804 0.5487 0.1201 0.093 Uiso 1 1 calc R . .
H12F H 0.5676 0.4811 0.0763 0.093 Uiso 1 1 calc R . .
Fe1 Fe 0.2279(12) 0.0671(8) 0.1856(5) 0.0316(3) Uani 0.201(5) 1 d P A 1
O14A O 0.037(5) 0.202(4) 0.198(5) 0.0650(17) Uani 0.201(5) 1 d P A 1
C14A C 0.092(4) 0.123(2) 0.190(2) 0.0395(12) Uani 0.201(5) 1 d P A 1
O15A O -0.027(3) -0.093(3) 0.082(2) 0.0676(15) Uani 0.201(5) 1 d P A 1
C15A C 0.072(5) -0.022(3) 0.126(2) 0.0401(14) Uani 0.201(5) 1 d P A 1
O16A O 0.3159(13) 0.1047(9) 0.0173(6) 0.058(4) Uani 0.201(5) 1 d P A 1
C16A C 0.2840(15) 0.0914(10) 0.0810(9) 0.032(4) Uani 0.201(5) 1 d P A 1
Fe2 Fe 0.2317(3) 0.07726(18) 0.20553(12) 0.0316(3) Uani 0.799(5) 1 d P A 2
O14B O 0.0080(10) 0.1846(10) 0.2046(10) 0.0650(17) Uani 0.799(5) 1 d P A 2
C14B C 0.1085(8) 0.1548(3) 0.2058(5) 0.0395(12) Uani 0.799(5) 1 d P A 2
O15B O -0.0605(6) -0.1107(6) 0.1036(4) 0.0676(15) Uani 0.799(5) 1 d P A 2
C15B C 0.0586(11) -0.0438(6) 0.1432(5) 0.0401(14) Uani 0.799(5) 1 d P A 2

loop_
_atom_site_aniso_label
_atom_site_aniso_U_11
_atom_site_aniso_U_22
_atom_site_aniso_U_33
_atom_site_aniso_U_23
_atom_site_aniso_U_13
_atom_site_aniso_U_12
N11 0.0318(12) 0.0242(10) 0.0290(12) 0.0064(9) 0.0071(10) 0.0100(9)
N21 0.0301(12) 0.0223(10) 0.0324(13) 0.0063(9) 0.0061(9) 0.0110(9)
C11 0.0374(16) 0.0285(13) 0.0564(19) 0.0146(13) 0.0120(14) 0.0172(12)
C21 0.0341(16) 0.0260(13) 0.0388(16) 0.0097(11) 0.0122(12) 0.0127(12)
C31 0.0255(14) 0.0285(13) 0.0569(19) 0.0133(13) 0.0106(13) 0.0124(12)
C41 0.0330(15) 0.0276(13) 0.0336(15) 0.0095(11) 0.0065(12) 0.0102(12)
C51 0.0353(16) 0.0248(13) 0.0478(18) 0.0060(12) 0.0000(13) 0.0079(12)
C61 0.051(2) 0.0517(19) 0.094(3) 0.0285(18) 0.0317(19) 0.0329(17)
C71 0.065(2) 0.0414(17) 0.071(2) 0.0159(16) -0.0033(18) 0.0272(16)
C81 0.0509(19) 0.0303(14) 0.071(2) 0.0152(14) 0.0121(16) 0.0237(14)
C91 0.0415(18) 0.0310(15) 0.085(3) 0.0072(15) 0.0222(17) 0.0077(14)
C101 0.063(2) 0.0459(18) 0.078(3) 0.0053(18) -0.0253(18) 0.0145(17)
C111 0.0391(17) 0.0281(14) 0.059(2) -0.0010(13) -0.0002(14) 0.0068(13)
C12 0.0332(15) 0.0253(12) 0.0371(16) 0.0036(12) 0.0037(12) 0.0118(11)
C22 0.0372(16) 0.0274(13) 0.0432(17) 0.0088(12) 0.0078(13) 0.0114(12)
C32 0.053(2) 0.0372(16) 0.068(2) 0.0113(16) 0.0125(17) 0.0055(15)
C42 0.076(3) 0.0350(18) 0.087(3) -0.0064(19) -0.001(2) -0.0069(18)
C52 0.091(3) 0.050(2) 0.052(2) -0.0164(18) -0.003(2) 0.015(2)
C62 0.057(2) 0.0378(16) 0.0380(18) 0.0011(14) 0.0028(15) 0.0201(15)
C72 0.055(2) 0.0387(16) 0.054(2) 0.0169(14) 0.0282(16) 0.0181(15)
C82 0.126(4) 0.123(4) 0.055(3) 0.024(2) 0.021(2) 0.082(3)
C92 0.106(3) 0.155(4) 0.079(3) 0.032(3) 0.042(3) 0.090(3)
C102 0.082(3) 0.069(2) 0.0341(18) 0.0049(16) 0.0185(17) 0.034(2)
C112 0.159(5) 0.109(4) 0.090(3) -0.001(3) 0.066(3) 0.069(3)
C122 0.146(5) 0.278(7) 0.083(4) 0.108(4) 0.051(3) 0.128(5)
C13 0.0282(14) 0.0227(12) 0.0374(16) 0.0038(11) 0.0055(12) 0.0089(11)
C23 0.0382(16) 0.0317(14) 0.0408(17) 0.0042(12) 0.0109(13) 0.0131(12)
C33 0.052(2) 0.0432(17) 0.053(2) 0.0015(15) 0.0187(16) 0.0220(15)
C43 0.051(2) 0.0348(15) 0.072(2) 0.0003(16) 0.0108(17) 0.0268(15)
C53 0.0483(18) 0.0271(14) 0.060(2) 0.0100(14) 0.0023(15) 0.0171(13)
C63 0.0341(15) 0.0221(12) 0.0406(17) 0.0057(11) 0.0019(12) 0.0095(11)
C73 0.067(2) 0.0413(16) 0.0406(18) 0.0096(14) 0.0228(16) 0.0212(16)
C83 0.107(3) 0.088(3) 0.062(3) 0.035(2) 0.004(2) 0.029(3)
C93 0.085(3) 0.112(3) 0.102(3) 0.062(3) 0.046(3) 0.020(3)
C103 0.0550(19) 0.0353(15) 0.0393(18) 0.0119(13) 0.0084(14) 0.0184(14)
C113 0.077(3) 0.094(3) 0.047(2) 0.008(2) 0.0035(19) 0.008(2)
C123 0.078(2) 0.0463(18) 0.064(2) 0.0249(17) 0.0257(19) 0.0185(18)
Fe1 0.0311(3) 0.0228(4) 0.0369(8) 0.0031(6) -0.0003(6) 0.0098(3)
O14A 0.026(4) 0.043(4) 0.121(4) 0.009(3) 0.003(4) 0.015(3)
C14A 0.028(2) 0.013(3) 0.063(4) -0.005(3) -0.004(2) 0.001(3)
O15A 0.038(3) 0.065(3) 0.077(4) -0.019(2) -0.0103(18) 0.015(2)
C15A 0.043(3) 0.035(4) 0.040(4) 0.009(2) 0.006(3) 0.014(3)
O16A 0.086(9) 0.062(7) 0.027(6) 0.005(5) 0.028(6) 0.028(6)
C16A 0.042(8) 0.021(6) 0.031(8) -0.002(6) 0.001(6) 0.015(6)
Fe2 0.0311(3) 0.0228(4) 0.0369(8) 0.0031(6) -0.0003(6) 0.0098(3)
O14B 0.026(4) 0.043(4) 0.121(4) 0.009(3) 0.003(4) 0.015(3)
C14B 0.028(2) 0.013(3) 0.063(4) -0.005(3) -0.004(2) 0.001(3)
O15B 0.038(3) 0.065(3) 0.077(4) -0.019(2) -0.0103(18) 0.015(2)
C15B 0.043(3) 0.035(4) 0.040(4) 0.009(2) 0.006(3) 0.014(3)

loop_
_geom_bond_atom_site_label_1
_geom_bond_atom_site_label_2
_geom_bond_distance
_geom_bond_site_symmetry_2
_geom_bond_publ_flag
N11 C21 1.337(3) . ?
N11 C12 1.452(3) . ?
N11 Fe1 1.965(10) . ?
N11 Fe2 1.984(3) . ?
N21 C41 1.336(3) . ?
N21 C13 1.455(3) . ?
N21 Fe2 1.947(3) . ?
N21 Fe1 2.122(9) . ?
C11 C61 1.541(4) . ?
C11 C81 1.545(3) . ?
C11 C71 1.546(4) . ?
C11 C21 1.570(3) . ?
C21 C31 1.398(3) . ?
C31 C41 1.405(3) . ?
C41 C51 1.575(3) . ?
C51 C91 1.540(4) . ?
C51 C101 1.544(4) . ?
C51 C111 1.545(3) . ?
C12 C62 1.401(4) . ?
C12 C22 1.410(4) . ?
C22 C32 1.387(4) . ?
C22 C72 1.517(4) . ?
C32 C42 1.376(5) . ?
C42 C52 1.370(5) . ?
C52 C62 1.391(4) . ?
C62 C102 1.522(4) . ?
C72 C92 1.511(4) . ?
C72 C82 1.534(5) . ?
C102 C122 1.515(5) . ?
C102 C112 1.546(5) . ?
C13 C23 1.399(4) . ?
C13 C63 1.414(3) . ?
C23 C33 1.385(4) . ?
C23 C73 1.536(4) . ?
C33 C43 1.382(4) . ?
C43 C53 1.370(4) . ?
C53 C63 1.399(4) . ?
C63 C103 1.511(4) . ?
C73 C93 1.515(4) . ?
C73 C83 1.522(5) . ?
C103 C113 1.532(4) . ?
C103 C123 1.534(4) . ?
Fe1 C15A 1.58(5) . ?
Fe1 C14A 1.70(4) . ?
Fe1 C16A 1.879(16) . ?
O14A C14A 1.28(6) . ?
C14A C15A 1.89(5) . ?
O15A C15A 1.10(5) . ?
O16A C16A 1.133(15) . ?
Fe2 C14B 1.791(7) . ?
Fe2 C15B 1.825(9) . ?
O14B C14B 1.161(14) . ?
O15B C15B 1.168(11) . ?
